data_2009869
loop_
_publ_author_name
'Feeder, N.'
'Jones, W.'

_publ_section_title
;
 Four <i>N</i>-saccharinaliphatic acids
;
_journal_issue 7
_journal_name_full 'Acta Crystallographica Section C'
_journal_page_first 1118
_journal_page_last 1122
_journal_paper_doi 10.1107/S010827019301323X
_journal_volume 50
_journal_year 1994
_chemical_formula_moiety 'C13 H15 N O5 S'
_chemical_formula_sum 'C13 H15 N O5 S'
_chemical_formula_weight 297.32
_chemical_name_common 'N-saccharinheaxnoic acid'
_chemical_name_systematic
;
3-oxo-1,2-benzisothiazole-2(3H)-hexanoic acid 1,1 dioxide
;
_space_group_IT_number 60
_symmetry_cell_setting orthorhombic
_symmetry_space_group_name_Hall '-P 2n 2ab'
_symmetry_space_group_name_H-M 'P b c n'
_audit_creation_method SHELXL
_cell_angle_alpha 90.00
_cell_angle_beta 90.00
_cell_angle_gamma 90.00
_cell_formula_units_Z 8
_cell_length_a 20.694(6)
_cell_length_b 7.415(4)
_cell_length_c 17.693(7)
_cell_measurement_reflns_used 25
_cell_measurement_temperature 295(2)
_cell_measurement_theta_max 13
_cell_measurement_theta_min 9
_cell_volume 2715(2)
_computing_cell_refinement 'Enraf-Nonius CAD-4 software (SETANG)'
_computing_data_collection 'Enraf-Nonius CAD-4 software'
_computing_data_reduction 'Enraf-Nonius CAD-4 software'
_computing_molecular_graphics 'PLUTO (Motherwell and Clegg, 1978)'
_computing_publication_material SHELXL93
_computing_structure_refinement 'SHELXL93 (Sheldrick, 1994)'
_computing_structure_solution 'SHELXS86 (Sheldrick, 1990)'
_diffrn_ambient_temperature 295(2)
_diffrn_measurement_device 'Enraf-Nonius CAD-4'
_diffrn_measurement_method \w/2\q
_diffrn_radiation_monochromator graphite
_diffrn_radiation_source 'fine-focus sealed tube'
_diffrn_radiation_type MoK\a
_diffrn_radiation_wavelength 0.71073
_diffrn_reflns_av_R_equivalents 0.0000
_diffrn_reflns_av_sigmaI/netI 0.2075
_diffrn_reflns_limit_h_max 24
_diffrn_reflns_limit_h_min 0
_diffrn_reflns_limit_k_max 8
_diffrn_reflns_limit_k_min 0
_diffrn_reflns_limit_l_max 20
_diffrn_reflns_limit_l_min 0
_diffrn_reflns_number 2387
_diffrn_reflns_theta_max 24.97
_diffrn_reflns_theta_min 1.97
_diffrn_standards_decay_% 0
_diffrn_standards_interval_count 100
_diffrn_standards_number 2
_exptl_absorpt_coefficient_mu 0.257
_exptl_absorpt_correction_type none
_exptl_crystal_colour white
_exptl_crystal_density_diffrn 1.455
_exptl_crystal_description rod
_exptl_crystal_F_000 1248
_exptl_crystal_size_max 0.60
_exptl_crystal_size_mid 0.20
_exptl_crystal_size_min 0.20
_refine_diff_density_max 0.205
_refine_diff_density_min -0.185
_refine_ls_extinction_method none
_refine_ls_goodness_of_fit_all 0.888
_refine_ls_goodness_of_fit_obs 1.105
_refine_ls_hydrogen_treatment refU
_refine_ls_matrix_type full
_refine_ls_number_parameters 191
_refine_ls_number_reflns 2387
_refine_ls_number_restraints 0
_refine_ls_restrained_S_all 0.888
_refine_ls_restrained_S_obs 1.105
_refine_ls_R_factor_all 0.0969
_refine_ls_R_factor_obs 0.0423
_refine_ls_shift/esd_max 0.013
_refine_ls_shift/esd_mean 0.001
_refine_ls_structure_factor_coef Fsqd
_refine_ls_weighting_scheme
;calc w = 1/[\s^2^(F~o~^2^)+(0.0436P)^2^ +1.8389P]
where P=(F~o~^2^+2F~c~^2^)/3
;
_refine_ls_wR_factor_all 0.1036
_refine_ls_wR_factor_obs 0.0948
_reflns_number_observed 1378
_reflns_number_total 2387
_reflns_observed_criterion >2\s(I)
_cod_data_source_file ha1083.cif
_cod_data_source_block IV
_cod_original_cell_volume 2715.(2)
_cod_database_code 2009869

loop_
_symmetry_equiv_pos_as_xyz
'x, y, z'
'-x+1/2, -y+1/2, z+1/2'
'-x, y, -z+1/2'
'x+1/2, -y+1/2, -z'
'-x, -y, -z'
'x-1/2, y-1/2, -z-1/2'
'x, -y, z-1/2'
'-x-1/2, y-1/2, z'

loop_
_atom_site_aniso_label
_atom_site_aniso_U_11
_atom_site_aniso_U_22
_atom_site_aniso_U_33
_atom_site_aniso_U_12
_atom_site_aniso_U_13
_atom_site_aniso_U_23
S1 0.0428(4) 0.0541(5) 0.0429(4) -0.0007(4) 0.0007(4) -0.0097(4)
O130 0.0562(13) 0.0450(13) 0.0626(13) -0.0081(12) 0.0200(11) -0.0075(11)
O131 0.0559(13) 0.0494(14) 0.0571(13) -0.0040(11) 0.0193(11) -0.0038(12)
C1 0.043(2) 0.034(2) 0.044(2) 0.0004(14) 0.0045(14) -0.0027(14)
N1 0.0531(15) 0.0444(15) 0.0392(13) 0.0004(12) 0.0008(12) -0.0091(11)
O1 0.0587(13) 0.070(2) 0.0630(15) -0.0269(12) 0.0098(11) -0.0153(12)
C6 0.048(2) 0.0286(15) 0.054(2) 0.0029(14) 0.000(2) 0.0021(14)
C13 0.042(2) 0.045(2) 0.044(2) 0.003(2) 0.0025(14) 0.0019(15)
O2 0.0548(13) 0.080(2) 0.0607(13) 0.0246(13) -0.0103(11) -0.0060(13)
C9 0.061(2) 0.058(2) 0.040(2) -0.001(2) 0.004(2) -0.011(2)
C7 0.049(2) 0.039(2) 0.053(2) 0.0041(15) -0.007(2) -0.0057(15)
O7 0.063(2) 0.086(2) 0.0666(15) 0.0079(14) -0.0204(13) -0.0196(14)
C10 0.068(2) 0.059(2) 0.049(2) 0.008(2) 0.007(2) -0.009(2)
C2 0.062(2) 0.054(2) 0.048(2) -0.001(2) 0.003(2) -0.006(2)
C4 0.057(2) 0.059(2) 0.071(2) 0.007(2) 0.023(2) 0.007(2)
C3 0.069(2) 0.059(2) 0.055(2) 0.001(2) 0.014(2) -0.003(2)
C5 0.046(2) 0.052(2) 0.071(2) 0.002(2) 0.001(2) 0.005(2)
C12 0.056(2) 0.041(2) 0.062(2) -0.001(2) 0.007(2) -0.006(2)
C8 0.078(2) 0.048(2) 0.040(2) 0.003(2) 0.008(2) -0.0023(15)
C11 0.086(3) 0.051(2) 0.059(2) 0.004(2) 0.023(2) -0.005(2)

loop_
_atom_site_label
_atom_site_fract_x
_atom_site_fract_y
_atom_site_fract_z
_atom_site_U_iso_or_equiv
_atom_site_thermal_displace_type
_atom_site_calc_flag
_atom_site_refinement_flags
_atom_site_occupancy
_atom_site_type_symbol
S1 0.11999(4) 0.06458(11) 0.65473(4) 0.0466(2) Uani d . 1 S
O130 0.05022(10) 0.9163(3) 0.93568(12) 0.0546(6) Uani d . 1 O
O131 -0.03286(10) 0.7801(3) 0.99019(12) 0.0541(6) Uani d . 1 O
C1 0.19045(14) 0.0401(4) 0.6008(2) 0.0404(7) Uani d . 1 C
N1 0.16116(11) 0.1272(3) 0.73122(13) 0.0456(6) Uani d . 1 N
O1 0.08871(10) -0.1035(3) 0.66920(12) 0.0640(7) Uani d . 1 O
C6 0.24380(14) 0.0774(4) 0.6440(2) 0.0435(7) Uani d . 1 C
C13 0.01534(14) 0.7843(4) 0.9430(2) 0.0440(7) Uani d . 1 C
O2 0.08083(10) 0.2083(3) 0.62829(12) 0.0653(7) Uani d . 1 O
C9 0.1259(2) 0.3127(4) 0.8410(2) 0.0527(8) Uani d . 1 C
H91 0.1103(2) 0.3010(4) 0.8924(2) 0.071(7) Uiso calc R 1 H
H92 0.1690(2) 0.3641(4) 0.8433(2) 0.071(7) Uiso calc R 1 H
C7 0.2275(2) 0.1256(4) 0.7230(2) 0.0470(7) Uani d . 1 C
O7 0.26452(11) 0.1581(3) 0.77351(13) 0.0720(7) Uani d . 1 O
C10 0.0827(2) 0.4400(5) 0.7991(2) 0.0584(9) Uani d . 1 C
H101 0.0409(2) 0.3830(5) 0.7924(2) 0.089(9) Uiso calc R 1 H
H102 0.1008(2) 0.4605(5) 0.7492(2) 0.089(9) Uiso calc R 1 H
C2 0.1944(2) -0.0110(4) 0.5259(2) 0.0546(8) Uani d . 1 C
H2 0.1576(2) -0.0334(4) 0.4972(2) 0.068(5) Uiso calc R 1 H
C4 0.3089(2) 0.0082(5) 0.5382(2) 0.0623(9) Uani d . 1 C
H4 0.3495(2) -0.0047(5) 0.5165(2) 0.068(5) Uiso calc R 1 H
C3 0.2557(2) -0.0273(5) 0.4955(2) 0.0609(9) Uani d . 1 C
H3 0.2606(2) -0.0628(5) 0.4454(2) 0.068(5) Uiso calc R 1 H
C5 0.3047(2) 0.0625(4) 0.6124(2) 0.0565(9) Uani d . 1 C
H5 0.3416(2) 0.0882(4) 0.6404(2) 0.068(5) Uiso calc R 1 H
C12 0.0247(2) 0.6136(4) 0.9003(2) 0.0529(9) Uani d . 1 C
H121 -0.0166(2) 0.5769(4) 0.8795(2) 0.072(8) Uiso calc R 1 H
H122 0.0384(2) 0.5207(4) 0.9354(2) 0.072(8) Uiso calc R 1 H
C8 0.1302(2) 0.1262(4) 0.8059(2) 0.0554(9) Uani d . 1 C
H81 0.1545(2) 0.0479(4) 0.8394(2) 0.096(9) Uiso calc R 1 H
H82 0.0870(2) 0.0768(4) 0.8011(2) 0.096(9) Uiso calc R 1 H
C11 0.0726(2) 0.6224(5) 0.8375(2) 0.0652(10) Uani d . 1 C
H111 0.1136(2) 0.6646(5) 0.8573(2) 0.103(10) Uiso calc R 1 H
H112 0.0579(2) 0.7092(5) 0.8003(2) 0.103(10) Uiso calc R 1 H
H131 -0.0351(17) 0.910(5) 1.015(2) 0.101(13) Uiso d . 1 H

loop_
_atom_type_symbol
_atom_type_description
_atom_type_scat_dispersion_real
_atom_type_scat_dispersion_imag
_atom_type_scat_source
C C 0.0033 0.0016 'International Tables Vol C Tables 4.2.6.8 and 6.1.1.4'
H H 0.0000 0.0000 'International Tables Vol C Tables 4.2.6.8 and 6.1.1.4'
N N 0.0061 0.0033 'International Tables Vol C Tables 4.2.6.8 and 6.1.1.4'
O O 0.0106 0.0060 'International Tables Vol C Tables 4.2.6.8 and 6.1.1.4'
S S 0.1246 0.1234 'International Tables Vol C Tables 4.2.6.8 and 6.1.1.4'

loop_
_geom_angle_atom_site_label_1
_geom_angle_atom_site_label_2
_geom_angle_atom_site_label_3
_geom_angle
_geom_angle_publ_flag
O2 S1 O1 117.14(14) yes
O2 S1 N1 110.53(13) yes
O1 S1 N1 109.25(13) yes
O2 S1 C1 111.94(14) yes
O1 S1 C1 112.63(13) yes
N1 S1 C1 92.63(13) yes
C13 O131 H131 106.(2) yes
C6 C1 C2 122.9(3) yes
C6 C1 S1 110.2(2) yes
C2 C1 S1 126.9(2) yes
C7 N1 C8 121.9(3) yes
C7 N1 S1 114.9(2) yes
C8 N1 S1 120.4(2) yes
C1 C6 C5 119.5(3) yes
C1 C6 C7 113.1(3) yes
C5 C6 C7 127.4(3) yes
O130 C13 O131 122.6(3) yes
O130 C13 C12 123.4(3) yes
O131 C13 C12 114.0(3) yes
C10 C9 C8 114.0(3) yes
C10 C9 H91 108.8(2) no
C8 C9 H91 108.8(2) no
C10 C9 H92 108.8(2) no
C8 C9 H92 108.8(2) no
H91 C9 H92 107.7 no
O7 C7 N1 123.6(3) yes
O7 C7 C6 127.3(3) yes
N1 C7 C6 109.1(3) yes
C9 C10 C11 114.8(3) yes
C9 C10 H101 108.6(2) no
C11 C10 H101 108.6(2) no
C9 C10 H102 108.6(2) no
C11 C10 H102 108.6(2) no
H101 C10 H102 107.6 no
C1 C2 C3 116.8(3) yes
C1 C2 H2 121.6(2) no
C3 C2 H2 121.6(2) no
C3 C4 C5 122.4(3) yes
C3 C4 H4 118.8(2) no
C5 C4 H4 118.8(2) no
C4 C3 C2 120.6(3) yes
C4 C3 H3 119.7(2) no
C2 C3 H3 119.7(2) no
C4 C5 C6 117.8(3) yes
C4 C5 H5 121.1(2) no
C6 C5 H5 121.1(2) no
C13 C12 C11 115.4(3) yes
C13 C12 H121 108.4(2) no
C11 C12 H121 108.4(2) no
C13 C12 H122 108.4(2) no
C11 C12 H122 108.4(2) no
H121 C12 H122 107.5 no
N1 C8 C9 112.9(3) yes
N1 C8 H81 109.0(2) no
C9 C8 H81 109.0(2) no
N1 C8 H82 109.0(2) no
C9 C8 H82 109.0(2) no
H81 C8 H82 107.8 no
C12 C11 C10 112.5(3) yes
C12 C11 H111 109.1(2) no
C10 C11 H111 109.1(2) no
C12 C11 H112 109.1(2) no
C10 C11 H112 109.1(2) no
H111 C11 H112 107.8 no

loop_
_geom_bond_atom_site_label_1
_geom_bond_atom_site_label_2
_geom_bond_distance
_geom_bond_publ_flag
S1 O2 1.418(2) yes
S1 O1 1.427(2) yes
S1 N1 1.665(2) yes
S1 C1 1.752(3) yes
O130 C13 1.223(3) yes
O131 C13 1.302(3) yes
O131 H131 1.06(4) yes
C1 C6 1.371(4) yes
C1 C2 1.381(4) yes
N1 C7 1.382(4) yes
N1 C8 1.469(4) yes
C6 C5 1.384(4) yes
C6 C7 1.481(4) yes
C13 C12 1.487(4) yes
C9 C10 1.498(4) yes
C9 C8 1.519(4) yes
C9 H91 0.97 no
C9 H92 0.97 no
C7 O7 1.201(3) yes
C10 C11 1.528(5) yes
C10 H101 0.97 no
C10 H102 0.97 no
C2 C3 1.383(4) yes
C2 H2 0.93 no
C4 C3 1.361(5) yes
C4 C5 1.376(5) yes
C4 H4 0.93 no
C3 H3 0.93 no
C5 H5 0.93 no
C12 C11 1.489(4) yes
C12 H121 0.97 no
C12 H122 0.97 no
C8 H81 0.97 no
C8 H82 0.97 no
C11 H111 0.97 no
C11 H112 0.97 no

loop_
_geom_torsion_atom_site_label_1
_geom_torsion_atom_site_label_2
_geom_torsion_atom_site_label_3
_geom_torsion_atom_site_label_4
_geom_torsion
_geom_torsion_publ_flag
O2 S1 C1 C6 114.7(2) no
O1 S1 C1 C6 -110.9(2) no
N1 S1 C1 C6 1.3(2) no
O2 S1 C1 C2 -66.1(3) no
O1 S1 C1 C2 68.4(3) no
N1 S1 C1 C2 -179.5(3) no
O2 S1 N1 C7 -117.5(2) no
O1 S1 N1 C7 112.2(2) no
C1 S1 N1 C7 -2.9(2) no
O2 S1 N1 C8 81.0(3) no
O1 S1 N1 C8 -49.3(3) no
C1 S1 N1 C8 -164.4(2) no
C2 C1 C6 C5 -0.6(5) no
S1 C1 C6 C5 178.7(2) no
C2 C1 C6 C7 -178.8(3) no
S1 C1 C6 C7 0.5(3) no
C8 N1 C7 O7 -15.0(5) no
S1 N1 C7 O7 -176.1(3) no
C8 N1 C7 C6 164.7(3) no
S1 N1 C7 C6 3.6(3) no
C1 C6 C7 O7 177.1(3) no
C5 C6 C7 O7 -0.9(5) no
C1 C6 C7 N1 -2.5(4) no
C5 C6 C7 N1 179.5(3) no
C8 C9 C10 C11 174.4(3) no
C6 C1 C2 C3 1.3(5) no
S1 C1 C2 C3 -177.9(2) no
C5 C4 C3 C2 -0.5(5) no
C1 C2 C3 C4 -0.8(5) no
C3 C4 C5 C6 1.2(5) no
C1 C6 C5 C4 -0.7(5) no
C7 C6 C5 C4 177.2(3) no
O130 C13 C12 C11 -10.3(5) no
O131 C13 C12 C11 170.9(3) no
C7 N1 C8 C9 82.9(4) no
S1 N1 C8 C9 -116.9(3) no
C10 C9 C8 N1 65.7(4) no
C13 C12 C11 C10 176.7(3) no
C9 C10 C11 C12 -79.0(4) no

loop_
_cod_related_entry_id
_cod_related_entry_database
_cod_related_entry_code
1 ChemSpider 21139400
